data_9014859
loop_
_publ_author_name
'Hatert, F.'
'Roda-Robles E'
'de Parseval, P.'
'Wouters, J.'

_publ_section_title
;
 Zavaliaite, (Mn2+,Fe2+,Mg)3(PO4)2, a new member of the sarcopside group from
 La Empleada pegmatite, San Luis Province, Argentina
;
_journal_name_full 'The Canadian Mineralogist'
_journal_page_first 1445
_journal_page_last 1452
_journal_paper_doi 10.3749/canmin.50.6.1445
_journal_volume 50
_journal_year 2012
_chemical_compound_source 'La Empleada pegmatite, San Luis Province, Argentina'
_chemical_formula_sum 'Fe0.85 Mg0.49 Mn1.66 O8 P2'
_chemical_name_mineral Zavaliaite
_space_group_IT_number 14
_symmetry_space_group_name_Hall '-P 2ybc'
_symmetry_space_group_name_H-M 'P 1 21/c 1'
_cell_angle_alpha 90
_cell_angle_beta 89.42
_cell_angle_gamma 90
_cell_length_a 6.088
_cell_length_b 4.814
_cell_length_c 10.484
_cell_formula_units_Z 2
_cell_volume 307.245
_database_code_amcsd 0019769
_exptl_crystal_density_diffrn 3.681
_cod_original_formula_sum 'Fe.85 Mg.49 Mn1.66 P2 O8'
_cod_database_code 9014859

loop_
_space_group_symop_operation_xyz
x,y,z
x,1/2-y,1/2+z
-x,1/2+y,1/2-z
-x,-y,-z

loop_
_atom_site_aniso_label
_atom_site_aniso_U_11
_atom_site_aniso_U_22
_atom_site_aniso_U_33
_atom_site_aniso_U_12
_atom_site_aniso_U_13
_atom_site_aniso_U_23
Fe2+M1 0.01240 0.00710 0.00910 0.00050 -0.00210 0.00010
MgM1 0.01240 0.00710 0.00910 0.00050 -0.00210 0.00010
Mn2+M2 0.01020 0.01050 0.00830 0.00010 -0.00020 -0.00050
MgM2 0.01020 0.01050 0.00830 0.00010 -0.00020 -0.00050
P 0.00910 0.00680 0.00800 0.00040 -0.00120 -0.00040
O1 0.01300 0.00900 0.01100 0.00000 -0.00100 -0.00100
O2 0.01600 0.01300 0.00600 0.00000 -0.00100 -0.00100
O3 0.01200 0.00800 0.01200 0.00000 0.00300 -0.00100
O4 0.01200 0.01200 0.01200 0.00000 -0.00400 -0.00400

loop_
_atom_site_label
_atom_site_fract_x
_atom_site_fract_y
_atom_site_fract_z
_atom_site_occupancy
_atom_site_U_iso_or_equiv
Fe2+M1 0.50000 0.00000 0.50000 0.85000 0.00950
MgM1 0.50000 0.00000 0.50000 0.15000 0.00950
Mn2+M2 0.26410 0.01290 0.78228 0.83000 0.00960
MgM2 0.26410 0.01290 0.78228 0.17000 0.00960
P 0.23890 -0.43170 0.59960 1.00000 0.00800
O1 0.21830 0.25190 0.60440 1.00000 0.01080
O2 0.24680 -0.31740 0.46300 1.00000 0.01170
O3 0.03250 -0.28220 0.66040 1.00000 0.01040
O4 0.56990 0.32620 0.31930 1.00000 0.01220

loop_
_cod_related_entry_id
_cod_related_entry_database
_cod_related_entry_code
1 AMCSD 0019769
